data_7010060
loop_
_publ_author_name
'Dilworth, Jonathan R.'
'Morales, David'
'Zheng, Yifan'

_publ_section_title
;
 Rhodium and iridium complexes with thiolate and tertiary phosphine
 ligands. The synthesis and structures of
 trans-[Ir(SC6H3Cl2-2,6)(CO)(PPh3)2],
 [Rh2(?-SC6H3Pri3-2,4,6)2(CO)2(PPh3)2],
 [Rh2H2(?-SC6H4PPh2-2)2(CO)2(PPh3)2][BF4]2, and [Rh2I6(MeSC6H4PPh2-2)2]
;
_journal_issue 17
_journal_name_full 'Journal of the Chemical Society, Dalton Transactions'
_journal_page_first 3007
_journal_paper_doi 10.1039/b005588n
_journal_year 2000
_chemical_formula_sum 'C43 H33 Cl2 Ir O P2 S'
_chemical_formula_weight 922.79
_chemical_name_systematic
; 
 ? 
;
_space_group_IT_number 2
_symmetry_cell_setting triclinic
_symmetry_space_group_name_Hall '-P 1'
_symmetry_space_group_name_H-M 'P -1'
_atom_sites_solution_hydrogens geom
_atom_sites_solution_primary direct
_atom_sites_solution_secondary difmap
_audit_creation_method SHELXL
_cell_angle_alpha 99.934(10)
_cell_angle_beta 95.243(10)
_cell_angle_gamma 106.744(10)
_cell_formula_units_Z 2
_cell_length_a 9.2039(10)
_cell_length_b 11.600(2)
_cell_length_c 19.014(3)
_cell_measurement_reflns_used 25
_cell_measurement_temperature 293(2)
_cell_measurement_theta_max 14.0
_cell_measurement_theta_min 13.5
_cell_volume 1893.3(5)
_computing_cell_refinement 'CAD-4 (Enraf-Nonius, 1989)'
_computing_data_collection 'CAD-4 (Enraf-Nonius, 1989)'
_computing_data_reduction 'MolEN (Fair, 1990)'
_computing_molecular_graphics 'ZORTEP (Zsolnai, 1994)'
_computing_publication_material 'SHELXL-93 (Sheldrick, 1993)'
_computing_structure_refinement 'SHELXL-93 (Sheldrick, 1993)'
_computing_structure_solution 'SHELXS-86 (Sheldrick, 1990)'
_diffrn_measurement_device 'Enraf-Nonius CAD4'
_diffrn_measurement_method \w-2\q
_diffrn_radiation_monochromator graphite
_diffrn_radiation_source 'fine-focus sealed tube'
_diffrn_radiation_type MoK\a
_diffrn_reflns_av_R_equivalents 0.0121
_diffrn_reflns_av_sigmaI/netI 0.0132
_diffrn_reflns_limit_h_max 0
_diffrn_reflns_limit_h_min -10
_diffrn_reflns_limit_k_max 13
_diffrn_reflns_limit_k_min -13
_diffrn_reflns_limit_l_max 22
_diffrn_reflns_limit_l_min -22
_diffrn_reflns_number 7071
_diffrn_reflns_theta_max 24.97
_diffrn_reflns_theta_min 1.87
_diffrn_standards_decay_% 0
_diffrn_standards_interval_time 120
_diffrn_standards_number 3
_exptl_absorpt_coefficient_mu 3.840
_exptl_absorpt_correction_T_max 0.95
_exptl_absorpt_correction_T_min 0.85
_exptl_absorpt_correction_type psi-scan
_exptl_crystal_density_diffrn 1.619
_exptl_crystal_description needle
_exptl_crystal_F_000 912
_exptl_crystal_size_max 0.5
_exptl_crystal_size_mid 0.3
_exptl_crystal_size_min 0.2
_refine_diff_density_max 1.550
_refine_diff_density_min -0.827
_refine_diff_density_rms 0.096
_refine_ls_extinction_method none
_refine_ls_goodness_of_fit_all 1.131
_refine_ls_goodness_of_fit_obs 1.150
_refine_ls_matrix_type full
_refine_ls_number_parameters 451
_refine_ls_number_reflns 6616
_refine_ls_number_restraints 0
_refine_ls_restrained_S_all 1.131
_refine_ls_restrained_S_obs 1.150
_refine_ls_R_factor_all 0.0262
_refine_ls_R_factor_obs 0.0222
_refine_ls_shift/esd_max 0.005
_refine_ls_shift/esd_mean 0.001
_refine_ls_structure_factor_coef Fsqd
_refine_ls_weighting_details 'w=1/[\s^2^(Fo^2^)+(0.0384P)^2^+0.8757P] where P=(Fo^2^+2Fc^2^)/3'
_refine_ls_weighting_scheme calc
_refine_ls_wR_factor_all 0.0591
_refine_ls_wR_factor_obs 0.0575
_reflns_number_observed 6098
_reflns_number_total 6616
_reflns_observed_criterion >2sigma(I)
_cod_data_source_file b005588n.txt
_cod_data_source_block compound(5)
_cod_depositor_comments
;
The following automatic conversions were performed:
'_exptl_absorpt_correction_type' value 'psi scan' changed to 'psi-scan'
according to '/home/saulius/struct/CIF-dictionaries/cif_core.dic'
dictionary named 'cif_core.dic' version 2.4.1 from 2010-06-29.

Automatic conversion script
Id: cif_fix_enum 1527 2010-12-29 10:47:43Z saulius 

The following automatic conversions were performed:

'_refine_ls_weighting_scheme' value 'calc
w=1/[\s^2^(Fo^2^)+(0.0384P)^2^+0.8757P] where P=(Fo^2^+2Fc^2^)/3' was
changed to 'calc'. New tag '_refine_ls_weighting_details' was
created. The value of the new tag was set to
'w=1/[\s^2^(Fo^2^)+(0.0384P)^2^+0.8757P] where P=(Fo^2^+2Fc^2^)/3'.

Automatic conversion script
Id: cif_fix_values 3143 2015-03-26 13:38:13Z robertas 
;
_cod_original_sg_symbol_H-M P-1
_cod_database_code 7010060

loop_
_symmetry_equiv_pos_as_xyz
'x, y, z'
'-x, -y, -z'

loop_
_atom_site_aniso_label
_atom_site_aniso_U_11
_atom_site_aniso_U_22
_atom_site_aniso_U_33
_atom_site_aniso_U_23
_atom_site_aniso_U_13
_atom_site_aniso_U_12
Ir 0.03325(8) 0.02624(7) 0.03508(8) 0.00807(5) 0.00598(5) 0.00879(5)
P1 0.0281(4) 0.0267(4) 0.0371(4) 0.0082(3) 0.0046(3) 0.0080(3)
P2 0.0355(4) 0.0281(4) 0.0356(4) 0.0081(3) 0.0035(3) 0.0097(3)
S3 0.0450(5) 0.0542(5) 0.0443(5) 0.0182(4) 0.0140(4) 0.0199(4)
Cl1 0.0582(6) 0.0714(7) 0.0867(8) -0.0048(6) -0.0157(6) 0.0207(5)
Cl2 0.1040(11) 0.1287(13) 0.1129(12) 0.0409(10) 0.0728(10) 0.0340(10)
O 0.108(3) 0.054(2) 0.069(2) 0.0143(14) 0.057(2) 0.022(2)
C 0.054(2) 0.032(2) 0.057(2) 0.015(2) 0.013(2) 0.0104(15)
C11 0.042(2) 0.0282(15) 0.038(2) 0.0080(12) 0.0080(13) 0.0116(13)
C12 0.043(2) 0.044(2) 0.051(2) 0.015(2) 0.011(2) 0.0085(15)
C13 0.064(2) 0.060(2) 0.057(2) 0.018(2) 0.027(2) 0.012(2)
C14 0.108(4) 0.065(3) 0.044(2) 0.025(2) 0.028(2) 0.038(3)
C15 0.094(3) 0.095(3) 0.047(2) 0.032(2) 0.018(2) 0.060(3)
C16 0.053(2) 0.064(2) 0.045(2) 0.014(2) 0.008(2) 0.030(2)
C21 0.0279(14) 0.034(2) 0.039(2) 0.0047(13) 0.0050(12) 0.0090(12)
C22 0.046(2) 0.039(2) 0.059(2) 0.011(2) -0.001(2) 0.006(2)
C23 0.056(2) 0.033(2) 0.079(3) -0.002(2) 0.001(2) 0.002(2)
C24 0.043(2) 0.061(2) 0.050(2) -0.013(2) 0.001(2) 0.003(2)
C25 0.048(2) 0.072(3) 0.039(2) 0.010(2) -0.003(2) 0.011(2)
C26 0.041(2) 0.042(2) 0.045(2) 0.0098(15) 0.0043(15) 0.0071(15)
C31 0.032(2) 0.036(2) 0.043(2) 0.0146(14) 0.0085(13) 0.0121(13)
C32 0.042(2) 0.047(2) 0.042(2) 0.0057(15) 0.0057(14) 0.0163(15)
C33 0.057(2) 0.060(2) 0.064(2) 0.003(2) 0.018(2) 0.029(2)
C34 0.044(2) 0.078(3) 0.074(3) 0.017(2) 0.022(2) 0.031(2)
C35 0.033(2) 0.067(3) 0.083(3) 0.014(2) 0.013(2) 0.010(2)
C36 0.034(2) 0.044(2) 0.072(3) 0.004(2) 0.008(2) 0.0058(15)
C41 0.035(2) 0.030(2) 0.045(2) 0.0055(13) 0.0002(13) 0.0116(13)
C42 0.048(2) 0.042(2) 0.051(2) 0.006(2) 0.007(2) 0.006(2)
C43 0.051(2) 0.052(2) 0.069(3) -0.001(2) 0.009(2) -0.010(2)
C44 0.047(2) 0.069(3) 0.059(3) -0.009(2) -0.012(2) 0.011(2)
C45 0.069(3) 0.057(2) 0.047(2) 0.002(2) -0.008(2) 0.016(2)
C46 0.056(2) 0.045(2) 0.045(2) 0.011(2) 0.000(2) 0.011(2)
C51 0.038(2) 0.035(2) 0.044(2) 0.0112(14) 0.0023(14) 0.0115(13)
C52 0.045(2) 0.043(2) 0.065(2) 0.001(2) -0.003(2) 0.015(2)
C53 0.037(2) 0.065(3) 0.089(3) 0.012(2) -0.008(2) 0.010(2)
C54 0.045(2) 0.079(3) 0.079(3) 0.024(2) 0.009(2) 0.032(2)
C55 0.060(2) 0.058(2) 0.067(3) 0.010(2) 0.010(2) 0.036(2)
C56 0.050(2) 0.037(2) 0.052(2) 0.008(2) 0.004(2) 0.017(2)
C61 0.054(2) 0.029(2) 0.040(2) 0.0088(13) 0.0038(15) 0.0093(14)
C62 0.061(2) 0.043(2) 0.049(2) 0.011(2) 0.012(2) 0.008(2)
C63 0.089(3) 0.052(2) 0.053(2) 0.010(2) 0.025(2) -0.001(2)
C64 0.124(5) 0.073(3) 0.042(2) 0.022(2) 0.010(3) -0.004(3)
C65 0.108(4) 0.089(4) 0.061(3) 0.042(3) -0.012(3) 0.014(3)
C66 0.072(3) 0.061(3) 0.059(2) 0.027(2) -0.002(2) 0.020(2)
C71 0.078(3) 0.038(2) 0.039(2) 0.0069(15) 0.012(2) 0.018(2)
C72 0.090(3) 0.048(2) 0.045(2) 0.000(2) -0.008(2) 0.023(2)
C73 0.154(6) 0.086(4) 0.056(3) -0.001(3) -0.036(4) 0.043(4)
C74 0.244(11) 0.110(5) 0.037(3) 0.019(3) 0.002(5) 0.060(6)
C75 0.212(9) 0.094(4) 0.047(3) 0.023(3) 0.048(4) 0.051(5)
C76 0.119(4) 0.062(3) 0.052(2) 0.013(2) 0.035(3) 0.028(3)

loop_
_atom_site_label
_atom_site_type_symbol
_atom_site_fract_x
_atom_site_fract_y
_atom_site_fract_z
_atom_site_U_iso_or_equiv
_atom_site_thermal_displace_type
_atom_site_occupancy
_atom_site_calc_flag
_atom_site_refinement_flags
_atom_site_disorder_group
Ir Ir 0.190513(13) 0.378528(10) 0.222960(6) 0.03135(5) Uani 1 d . .
P1 P 0.17200(8) 0.17274(7) 0.21981(4) 0.0306(2) Uani 1 d . .
P2 P 0.18852(9) 0.57644(7) 0.21684(4) 0.0330(2) Uani 1 d . .
S3 S 0.03007(10) 0.39046(9) 0.31442(5) 0.0454(2) Uani 1 d . .
Cl1 Cl 0.39035(13) 0.41326(11) 0.37618(7) 0.0764(3) Uani 1 d . .
Cl2 Cl -0.2083(2) 0.3131(2) 0.41650(10) 0.1099(5) Uani 1 d . .
O O 0.3345(4) 0.3494(3) 0.0898(2) 0.0745(9) Uani 1 d . .
C C 0.2813(4) 0.3639(3) 0.1419(2) 0.0471(8) Uani 1 d . .
C11 C 0.1404(4) 0.1052(3) 0.2994(2) 0.0356(7) Uani 1 d . .
C12 C -0.0007(4) 0.0859(3) 0.3233(2) 0.0460(8) Uani 1 d . .
H12 H -0.0780(4) 0.1080(3) 0.2994(2) 0.055 Uiso 1 calc R .
C13 C -0.0263(5) 0.0335(4) 0.3831(2) 0.0601(10) Uani 1 d . .
H13 H -0.1207(5) 0.0213(4) 0.3994(2) 0.072 Uiso 1 calc R .
C14 C 0.0860(6) -0.0007(4) 0.4186(2) 0.0675(12) Uani 1 d . .
H14 H 0.0669(6) -0.0377(4) 0.4579(2) 0.081 Uiso 1 calc R .
C15 C 0.2257(6) 0.0199(5) 0.3959(2) 0.0695(13) Uani 1 d . .
H15 H 0.3027(6) -0.0018(5) 0.4205(2) 0.083 Uiso 1 calc R .
C16 C 0.2540(5) 0.0729(4) 0.3364(2) 0.0510(9) Uani 1 d . .
H16 H 0.3497(5) 0.0868(4) 0.3214(2) 0.061 Uiso 1 calc R .
C21 C 0.0167(3) 0.0674(3) 0.1512(2) 0.0341(6) Uani 1 d . .
C22 C -0.0439(4) -0.0569(3) 0.1527(2) 0.0499(9) Uani 1 d . .
H22 H -0.0078(4) -0.0878(3) 0.1904(2) 0.060 Uiso 1 calc R .
C23 C -0.1578(5) -0.1347(4) 0.0981(3) 0.0608(11) Uani 1 d . .
H23 H -0.1977(5) -0.2176(4) 0.0993(3) 0.073 Uiso 1 calc R .
C24 C -0.2118(4) -0.0902(4) 0.0426(2) 0.0578(10) Uani 1 d . .
H24 H -0.2877(4) -0.1430(4) 0.0060(2) 0.069 Uiso 1 calc R .
C25 C -0.1544(4) 0.0319(4) 0.0408(2) 0.0560(10) Uani 1 d . .
H25 H -0.1922(4) 0.0620(4) 0.0031(2) 0.067 Uiso 1 calc R .
C26 C -0.0402(4) 0.1109(3) 0.0947(2) 0.0440(8) Uani 1 d . .
H26 H -0.0015(4) 0.1936(3) 0.0930(2) 0.053 Uiso 1 calc R .
C31 C 0.3435(3) 0.1359(3) 0.1951(2) 0.0356(7) Uani 1 d . .
C32 C 0.3384(4) 0.0275(3) 0.1502(2) 0.0437(8) Uani 1 d . .
H32 H 0.2441(4) -0.0286(3) 0.1284(2) 0.052 Uiso 1 calc R .
C33 C 0.4721(5) 0.0013(4) 0.1374(2) 0.0584(10) Uani 1 d . .
H33 H 0.4675(5) -0.0713(4) 0.1062(2) 0.070 Uiso 1 calc R .
C34 C 0.6117(5) 0.0824(4) 0.1705(2) 0.0620(11) Uani 1 d . .
H34 H 0.7014(5) 0.0637(4) 0.1628(2) 0.074 Uiso 1 calc R .
C35 C 0.6189(4) 0.1916(4) 0.2150(3) 0.0620(11) Uani 1 d . .
H35 H 0.7134(4) 0.2469(4) 0.2372(3) 0.074 Uiso 1 calc R .
C36 C 0.4857(4) 0.2184(4) 0.2265(2) 0.0524(9) Uani 1 d . .
H36 H 0.4911(4) 0.2931(4) 0.2557(2) 0.063 Uiso 1 calc R .
C41 C 0.3249(4) 0.7002(3) 0.2855(2) 0.0368(7) Uani 1 d . .
C42 C 0.4234(4) 0.8038(3) 0.2690(2) 0.0495(8) Uani 1 d . .
H42 H 0.4198(4) 0.8134(3) 0.2214(2) 0.059 Uiso 1 calc R .
C43 C 0.5280(5) 0.8938(4) 0.3233(2) 0.0646(11) Uani 1 d . .
H43 H 0.5927(5) 0.9637(4) 0.3119(2) 0.077 Uiso 1 calc R .
C44 C 0.5352(5) 0.8788(4) 0.3937(2) 0.0641(11) Uani 1 d . .
H44 H 0.6079(5) 0.9369(4) 0.4296(2) 0.077 Uiso 1 calc R .
C45 C 0.4354(5) 0.7784(4) 0.4111(2) 0.0605(10) Uani 1 d . .
H45 H 0.4375(5) 0.7704(4) 0.4590(2) 0.073 Uiso 1 calc R .
C46 C 0.3317(4) 0.6889(3) 0.3573(2) 0.0503(9) Uani 1 d . .
H46 H 0.2656(4) 0.6203(3) 0.3694(2) 0.060 Uiso 1 calc R .
C51 C 0.0029(4) 0.5992(3) 0.2271(2) 0.0386(7) Uani 1 d . .
C52 C -0.1284(4) 0.5053(4) 0.1932(2) 0.0527(9) Uani 1 d . .
H52 H -0.1204(4) 0.4334(4) 0.1658(2) 0.063 Uiso 1 calc R .
C53 C -0.2713(4) 0.5184(4) 0.2001(3) 0.0667(12) Uani 1 d . .
H53 H -0.3590(4) 0.4557(4) 0.1765(3) 0.080 Uiso 1 calc R .
C54 C -0.2850(5) 0.6223(4) 0.2412(3) 0.0639(11) Uani 1 d . .
H54 H -0.3817(5) 0.6293(4) 0.2468(3) 0.077 Uiso 1 calc R .
C55 C -0.1560(5) 0.7163(4) 0.2742(2) 0.0586(10) Uani 1 d . .
H55 H -0.1653(5) 0.7879(4) 0.3013(2) 0.070 Uiso 1 calc R .
C56 C -0.0122(4) 0.7056(3) 0.2675(2) 0.0461(8) Uani 1 d . .
H56 H 0.0748(4) 0.7699(3) 0.2901(2) 0.055 Uiso 1 calc R .
C61 C 0.2285(4) 0.6212(3) 0.1309(2) 0.0417(7) Uani 1 d . .
C62 C 0.3676(5) 0.6232(3) 0.1077(2) 0.0523(9) Uani 1 d . .
H62 H 0.4419(5) 0.6059(3) 0.1369(2) 0.063 Uiso 1 calc R .
C63 C 0.3967(6) 0.6509(4) 0.0416(2) 0.0690(13) Uani 1 d . .
H63 H 0.4904(6) 0.6520(4) 0.0266(2) 0.083 Uiso 1 calc R .
C64 C 0.2887(7) 0.6769(5) -0.0023(2) 0.086(2) Uani 1 d . .
H64 H 0.3093(7) 0.6968(5) -0.0464(2) 0.103 Uiso 1 calc R .
C65 C 0.1510(7) 0.6731(5) 0.0196(3) 0.088(2) Uani 1 d . .
H65 H 0.0769(7) 0.6891(5) -0.0105(3) 0.105 Uiso 1 calc R .
C66 C 0.1189(5) 0.6460(4) 0.0858(2) 0.0631(11) Uani 1 d . .
H66 H 0.0244(5) 0.6444(4) 0.0999(2) 0.076 Uiso 1 calc R .
C71 C 0.0926(5) 0.3658(3) 0.3990(2) 0.0512(9) Uani 1 d . .
C72 C 0.2427(6) 0.3801(4) 0.4275(2) 0.0631(11) Uani 1 d . .
C73 C 0.2836(9) 0.3678(5) 0.4970(3) 0.103(2) Uani 1 d . .
H73 H 0.3851(9) 0.3760(5) 0.5135(3) 0.123 Uiso 1 calc R .
C74 C 0.1757(13) 0.3437(7) 0.5412(3) 0.130(3) Uani 1 d . .
H74 H 0.2037(13) 0.3374(7) 0.5883(3) 0.156 Uiso 1 calc R .
C75 C 0.0249(11) 0.3287(6) 0.5162(3) 0.114(3) Uani 1 d . .
H75 H -0.0493(11) 0.3128(6) 0.5464(3) 0.137 Uiso 1 calc R .
C76 C -0.0158(7) 0.3376(4) 0.4455(2) 0.0764(14) Uani 1 d . .

loop_
_atom_type_symbol
_atom_type_description
_atom_type_scat_dispersion_real
_atom_type_scat_dispersion_imag
_atom_type_scat_source
C C 0.0033 0.0016 'International Tables Vol C Tables 4.2.6.8 and 6.1.1.4'
H H 0.0000 0.0000 'International Tables Vol C Tables 4.2.6.8 and 6.1.1.4'
Cl Cl 0.1484 0.1585 'International Tables Vol C Tables 4.2.6.8 and 6.1.1.4'
Ir Ir -1.4442 7.9887 'International Tables Vol C Tables 4.2.6.8 and 6.1.1.4'
P P 0.1023 0.0942 'International Tables Vol C Tables 4.2.6.8 and 6.1.1.4'
S S 0.1246 0.1234 'International Tables Vol C Tables 4.2.6.8 and 6.1.1.4'
O O 0.0106 0.0060 'International Tables Vol C Tables 4.2.6.8 and 6.1.1.4'

loop_
_geom_angle_atom_site_label_1
_geom_angle_atom_site_label_2
_geom_angle_atom_site_label_3
_geom_angle
_geom_angle_site_symmetry_1
_geom_angle_site_symmetry_3
_geom_angle_publ_flag
C Ir P2 92.25(11) . . ?
C Ir P1 86.42(11) . . ?
P2 Ir P1 174.31(3) . . ?
C Ir S3 169.67(12) . . ?
P2 Ir S3 85.66(3) . . ?
P1 Ir S3 94.68(3) . . ?
C11 P1 C21 102.42(14) . . ?
C11 P1 C31 102.00(14) . . ?
C21 P1 C31 104.02(14) . . ?
C11 P1 Ir 121.46(10) . . ?
C21 P1 Ir 112.30(10) . . ?
C31 P1 Ir 112.70(10) . . ?
C51 P2 C41 104.31(15) . . ?
C51 P2 C61 103.6(2) . . ?
C41 P2 C61 104.4(2) . . ?
C51 P2 Ir 112.99(11) . . ?
C41 P2 Ir 115.38(10) . . ?
C61 P2 Ir 114.86(11) . . ?
C71 S3 Ir 117.42(14) . . ?
O C Ir 177.0(3) . . ?
C16 C11 C12 119.0(3) . . ?
C16 C11 P1 121.7(3) . . ?
C12 C11 P1 119.3(3) . . ?
C11 C12 C13 119.7(4) . . ?
C14 C13 C12 120.8(4) . . ?
C15 C14 C13 119.7(4) . . ?
C14 C15 C16 120.4(4) . . ?
C11 C16 C15 120.4(4) . . ?
C26 C21 C22 118.6(3) . . ?
C26 C21 P1 119.3(2) . . ?
C22 C21 P1 122.0(3) . . ?
C23 C22 C21 120.2(4) . . ?
C24 C23 C22 120.4(4) . . ?
C25 C24 C23 120.1(3) . . ?
C24 C25 C26 120.3(4) . . ?
C21 C26 C25 120.4(3) . . ?
C32 C31 C36 118.5(3) . . ?
C32 C31 P1 123.4(2) . . ?
C36 C31 P1 118.1(3) . . ?
C31 C32 C33 120.7(3) . . ?
C34 C33 C32 120.0(4) . . ?
C33 C34 C35 120.0(4) . . ?
C36 C35 C34 119.7(4) . . ?
C35 C36 C31 121.0(4) . . ?
C42 C41 C46 118.5(3) . . ?
C42 C41 P2 122.8(3) . . ?
C46 C41 P2 118.6(3) . . ?
C41 C42 C43 120.5(4) . . ?
C44 C43 C42 119.9(4) . . ?
C45 C44 C43 120.2(4) . . ?
C44 C45 C46 120.0(4) . . ?
C45 C46 C41 120.9(4) . . ?
C56 C51 C52 118.8(3) . . ?
C56 C51 P2 123.0(3) . . ?
C52 C51 P2 118.2(3) . . ?
C53 C52 C51 120.1(4) . . ?
C54 C53 C52 120.7(4) . . ?
C53 C54 C55 119.7(4) . . ?
C54 C55 C56 120.5(4) . . ?
C55 C56 C51 120.2(4) . . ?
C62 C61 C66 118.5(4) . . ?
C62 C61 P2 119.8(3) . . ?
C66 C61 P2 121.6(3) . . ?
C63 C62 C61 120.5(4) . . ?
C62 C63 C64 120.6(5) . . ?
C65 C64 C63 119.2(4) . . ?
C64 C65 C66 121.4(5) . . ?
C65 C66 C61 119.8(5) . . ?
C72 C71 C76 115.3(4) . . ?
C72 C71 S3 126.6(3) . . ?
C76 C71 S3 117.9(4) . . ?
C73 C72 C71 122.8(5) . . ?
C73 C72 Cl1 116.2(5) . . ?
C71 C72 Cl1 121.0(3) . . ?
C74 C73 C72 120.1(7) . . ?
C73 C74 C75 119.9(6) . . ?
C74 C75 C76 119.5(7) . . ?
C75 C76 C71 122.3(6) . . ?
C75 C76 Cl2 117.3(5) . . ?
C71 C76 Cl2 120.4(4) . . ?

loop_
_geom_bond_atom_site_label_1
_geom_bond_atom_site_label_2
_geom_bond_distance
_geom_bond_site_symmetry_2
_geom_bond_publ_flag
Ir C 1.824(4) . ?
Ir P2 2.3238(9) . ?
Ir P1 2.3335(8) . ?
Ir S3 2.3933(9) . ?
P1 C11 1.828(3) . ?
P1 C21 1.827(3) . ?
P1 C31 1.830(3) . ?
P2 C51 1.824(3) . ?
P2 C41 1.833(3) . ?
P2 C61 1.835(3) . ?
S3 C71 1.756(4) . ?
Cl1 C72 1.737(5) . ?
Cl2 C76 1.733(6) . ?
O C 1.153(5) . ?
C11 C16 1.382(5) . ?
C11 C12 1.386(5) . ?
C12 C13 1.387(5) . ?
C13 C14 1.371(6) . ?
C14 C15 1.362(7) . ?
C15 C16 1.390(6) . ?
C21 C26 1.386(5) . ?
C21 C22 1.394(5) . ?
C22 C23 1.387(5) . ?
C23 C24 1.367(6) . ?
C24 C25 1.370(6) . ?
C25 C26 1.386(5) . ?
C31 C32 1.379(5) . ?
C31 C36 1.387(5) . ?
C32 C33 1.382(5) . ?
C33 C34 1.372(6) . ?
C34 C35 1.377(6) . ?
C35 C36 1.376(5) . ?
C41 C42 1.385(5) . ?
C41 C46 1.391(5) . ?
C42 C43 1.396(5) . ?
C43 C44 1.379(6) . ?
C44 C45 1.371(6) . ?
C45 C46 1.386(5) . ?
C51 C56 1.387(5) . ?
C51 C52 1.385(5) . ?
C52 C53 1.381(6) . ?
C53 C54 1.365(6) . ?
C54 C55 1.369(6) . ?
C55 C56 1.380(5) . ?
C61 C62 1.387(5) . ?
C61 C66 1.390(5) . ?
C62 C63 1.381(6) . ?
C63 C64 1.372(8) . ?
C64 C65 1.360(8) . ?
C65 C66 1.386(6) . ?
C71 C72 1.389(6) . ?
C71 C76 1.400(6) . ?
C72 C73 1.384(6) . ?
C73 C74 1.358(11) . ?
C74 C75 1.376(11) . ?
C75 C76 1.391(8) . ?
